data_1566836
loop_
_publ_author_name
'Li, Taian'
'Chiou, Mong-Feng'
'Li, Yajun'
'Ye, Changqing'
'Su, Min'
'Xue, Mengyu'
'Yuan, Xiaobin'
'Wang, Chuanchuan'
'Wan, Wen-Ming'
'Li, Daliang'
'Bao, Hongli'

_publ_section_title
;
 Synthesis of Unsymmetrically Tetrasubstituted Pyrroles and Studies of
 AIEE in Pyrrolo[1,2-a]pyrimidine Derivatives
;
_journal_name_full 'Chemical Science'
_journal_paper_doi 10.1039/D2SC00837H
_journal_year 2022
_chemical_formula_sum 'C23 H19 N3'
_chemical_formula_weight 337.41
_space_group_crystal_system triclinic
_space_group_IT_number 2
_space_group_name_Hall '-P 1'
_space_group_name_H-M_alt 'P -1'
_atom_sites_solution_hydrogens geom
_audit_creation_method SHELXL-2018/3
_audit_update_record
;
2022-01-25 deposited with the CCDC.	2022-04-13 downloaded from the CCDC.
;
_cell_angle_alpha 107.748(4)
_cell_angle_beta 101.471(5)
_cell_angle_gamma 103.216(6)
_cell_formula_units_Z 2
_cell_length_a 7.4368(5)
_cell_length_b 11.5205(6)
_cell_length_c 11.7843(5)
_cell_measurement_reflns_used 6437
_cell_measurement_temperature 293(2)
_cell_measurement_theta_max 60.2760
_cell_measurement_theta_min 3.5670
_cell_volume 895.98(10)
_computing_cell_refinement 'CrysAlisPro 1.171.41.93a (Rigaku OD, 2020)'
_computing_data_collection 'CrysAlisPro 1.171.41.93a (Rigaku OD, 2020)'
_computing_data_reduction 'CrysAlisPro 1.171.41.93a (Rigaku OD, 2020)'
_computing_structure_refinement 'SHELXL-2018/3 (Sheldrick, 2018)'
_computing_structure_solution 'SHELXT 2018/2 (Sheldrick, 2018)'
_diffrn_ambient_temperature 293(2)
_diffrn_detector_area_resol_mean 10.0000
_diffrn_measured_fraction_theta_full 0.999
_diffrn_measured_fraction_theta_max 0.947
_diffrn_measurement_device_type 'ROD, Synergy Custom system, HyPix'
_diffrn_measurement_method '\w scans'
_diffrn_radiation_type GaK\a
_diffrn_radiation_wavelength 1.3405
_diffrn_reflns_av_R_equivalents 0.0321
_diffrn_reflns_av_unetI/netI 0.0347
_diffrn_reflns_Laue_measured_fraction_full 0.999
_diffrn_reflns_Laue_measured_fraction_max 0.947
_diffrn_reflns_limit_h_max 7
_diffrn_reflns_limit_h_min -9
_diffrn_reflns_limit_k_max 14
_diffrn_reflns_limit_k_min -14
_diffrn_reflns_limit_l_max 15
_diffrn_reflns_limit_l_min -15
_diffrn_reflns_number 11963
_diffrn_reflns_point_group_measured_fraction_full 0.999
_diffrn_reflns_point_group_measured_fraction_max 0.947
_diffrn_reflns_theta_full 53.543
_diffrn_reflns_theta_max 61.476
_diffrn_reflns_theta_min 3.577
_diffrn_source 'micro-focus metaljet'
_exptl_absorpt_coefficient_mu 0.369
_exptl_absorpt_correction_T_max 1.00000
_exptl_absorpt_correction_T_min 0.86643
_exptl_absorpt_correction_type multi-scan
_exptl_absorpt_process_details
;
CrysAlisPro 1.171.41.93a (Rigaku Oxford Diffraction, 2020)
Empirical absorption correction using spherical harmonics,
implemented in SCALE3 ABSPACK scaling algorithm.
;
_exptl_crystal_colour 'pale yellow'
_exptl_crystal_density_diffrn 1.251
_exptl_crystal_description plate
_exptl_crystal_F_000 356
_exptl_crystal_size_max 0.20
_exptl_crystal_size_mid 0.18
_exptl_crystal_size_min 0.06
_refine_diff_density_max 0.186
_refine_diff_density_min -0.217
_refine_diff_density_rms 0.034
_refine_ls_extinction_coef 0.0076(17)
_refine_ls_extinction_expression Fc^*^=kFc[1+0.001xFc^2^\l^3^/sin(2\q)]^-1/4^
_refine_ls_extinction_method 'SHELXL-2018/3 (Sheldrick 2018)'
_refine_ls_goodness_of_fit_ref 1.115
_refine_ls_hydrogen_treatment constr
_refine_ls_matrix_type full
_refine_ls_number_parameters 239
_refine_ls_number_reflns 4000
_refine_ls_number_restraints 0
_refine_ls_restrained_S_all 1.115
_refine_ls_R_factor_all 0.0675
_refine_ls_R_factor_gt 0.0484
_refine_ls_shift/su_max 0.000
_refine_ls_shift/su_mean 0.000
_refine_ls_structure_factor_coef Fsqd
_refine_ls_weighting_details 'w=1/[\s^2^(Fo^2^)+(0.0715P)^2^+0.0889P] where P=(Fo^2^+2Fc^2^)/3'
_refine_ls_weighting_scheme calc
_refine_ls_wR_factor_gt 0.1389
_refine_ls_wR_factor_ref 0.1573
_reflns_Friedel_coverage 0.000
_reflns_number_gt 2776
_reflns_number_total 4000
_reflns_threshold_expression 'I > 2\s(I)'
_cod_data_source_file d2sc00837h2.cif
_cod_data_source_block Compound-1
_cod_original_cell_volume 895.98(9)
_cod_database_code 1566836
_shelx_shelxl_version_number 2018/3
_shelx_space_group_comment
;
The symmetry employed for this shelxl refinement is uniquely defined
by the following loop, which should always be used as a source of
symmetry information in preference to the above space-group names.
They are only intended as comments.
;

loop_
_space_group_symop_operation_xyz
'x, y, z'
'-x, -y, -z'

loop_
_atom_site_label
_atom_site_type_symbol
_atom_site_fract_x
_atom_site_fract_y
_atom_site_fract_z
_atom_site_U_iso_or_equiv
_atom_site_adp_type
_atom_site_occupancy
_atom_site_site_symmetry_order
_atom_site_calc_flag
_atom_site_refinement_flags_posn
_atom_site_refinement_flags_adp
_atom_site_refinement_flags_occupancy
_atom_site_disorder_assembly
_atom_site_disorder_group
N1 N 0.62169(17) 0.47457(11) 0.35237(11) 0.0489(3) Uani 1 1 d . . . . .
N2 N 0.5076(3) 0.05053(16) 0.32912(17) 0.0957(6) Uani 1 1 d . . . . .
N3 N 0.82520(18) 0.62947(12) 0.55302(12) 0.0565(3) Uani 1 1 d . . . . .
C1 C 0.8169(2) 0.38550(16) 0.61858(14) 0.0537(4) Uani 1 1 d . . . . .
C2 C 0.7629(3) 0.27254(18) 0.64109(17) 0.0666(5) Uani 1 1 d . . . . .
H2 H 0.668559 0.201153 0.579537 0.080 Uiso 1 1 calc R U . . .
C3 C 0.8465(3) 0.2641(2) 0.75305(18) 0.0768(5) Uani 1 1 d . . . . .
H3 H 0.808958 0.187326 0.765478 0.092 Uiso 1 1 calc R U . . .
C4 C 0.9849(3) 0.3688(2) 0.84602(17) 0.0764(5) Uani 1 1 d . . . . .
H4 H 1.040038 0.363453 0.921621 0.092 Uiso 1 1 calc R U . . .
C5 C 1.0406(3) 0.4810(2) 0.82593(16) 0.0694(5) Uani 1 1 d . . . . .
H5 H 1.133946 0.552119 0.888509 0.083 Uiso 1 1 calc R U . . .
C6 C 0.9597(2) 0.48967(17) 0.71365(15) 0.0608(4) Uani 1 1 d . . . . .
H6 H 1.001077 0.566209 0.701344 0.073 Uiso 1 1 calc R U . . .
C7 C 0.7249(2) 0.39497(14) 0.50032(13) 0.0500(4) Uani 1 1 d . . . . .
C8 C 0.6100(2) 0.29440(14) 0.38641(14) 0.0525(4) Uani 1 1 d . . . . .
C9 C 0.5477(2) 0.34299(14) 0.29724(14) 0.0514(4) Uani 1 1 d . . . . .
C10 C 0.7314(2) 0.50647(14) 0.47671(13) 0.0486(3) Uani 1 1 d . . . . .
C11 C 0.5553(3) 0.15968(16) 0.35656(16) 0.0656(5) Uani 1 1 d . . . . .
C12 C 0.4266(3) 0.26463(14) 0.16816(14) 0.0602(4) Uani 1 1 d . . . . .
C13 C 0.2283(3) 0.24150(19) 0.13655(18) 0.0774(5) Uani 1 1 d . . . . .
H13 H 0.172082 0.279216 0.195787 0.093 Uiso 1 1 calc R U . . .
C14 C 0.1143(4) 0.1631(2) 0.0181(2) 0.1137(10) Uani 1 1 d . . . . .
H14 H -0.018421 0.148487 -0.002743 0.136 Uiso 1 1 calc R U . . .
C15 C 0.1954(7) 0.1071(2) -0.0682(2) 0.1352(15) Uani 1 1 d . . . . .
H15 H 0.117907 0.055331 -0.148503 0.162 Uiso 1 1 calc R U . . .
C16 C 0.3921(7) 0.1261(3) -0.0385(2) 0.1313(13) Uani 1 1 d . . . . .
H16 H 0.446149 0.086029 -0.097871 0.158 Uiso 1 1 calc R U . . .
C17 C 0.5087(4) 0.2058(2) 0.08115(19) 0.0924(7) Uani 1 1 d . . . . .
H17 H 0.641111 0.219113 0.102099 0.111 Uiso 1 1 calc R U . . .
C18 C 0.6126(2) 0.57166(15) 0.30583(14) 0.0524(4) Uani 1 1 d . . . . .
C19 C 0.7125(2) 0.69468(15) 0.38327(15) 0.0571(4) Uani 1 1 d . . . . .
C20 C 0.8191(2) 0.72010(15) 0.50845(15) 0.0591(4) Uani 1 1 d . . . . .
C21 C 0.4941(3) 0.53491(17) 0.17463(15) 0.0646(4) Uani 1 1 d . . . . .
H21A H 0.529864 0.468904 0.120331 0.097 Uiso 1 1 calc R U . . .
H21B H 0.516596 0.608454 0.150945 0.097 Uiso 1 1 calc R U . . .
H21C H 0.359896 0.503783 0.168355 0.097 Uiso 1 1 calc R U . . .
C22 C 0.7186(3) 0.80575(18) 0.3406(2) 0.0806(6) Uani 1 1 d . . . . .
H22A H 0.622789 0.777703 0.261878 0.121 Uiso 1 1 calc R U . . .
H22B H 0.844042 0.837824 0.331776 0.121 Uiso 1 1 calc R U . . .
H22C H 0.692905 0.872549 0.400882 0.121 Uiso 1 1 calc R U . . .
C23 C 0.9326(3) 0.85401(18) 0.5963(2) 0.0860(6) Uani 1 1 d . . . . .
H23A H 1.027529 0.890780 0.562035 0.129 Uiso 1 1 calc R U . . .
H23B H 0.995720 0.852193 0.674830 0.129 Uiso 1 1 calc R U . . .
H23C H 0.847119 0.904827 0.608168 0.129 Uiso 1 1 calc R U . . .

loop_
_atom_site_aniso_label
_atom_site_aniso_U_11
_atom_site_aniso_U_22
_atom_site_aniso_U_33
_atom_site_aniso_U_23
_atom_site_aniso_U_13
_atom_site_aniso_U_12
N1 0.0608(7) 0.0440(6) 0.0431(6) 0.0161(5) 0.0160(5) 0.0175(5)
N2 0.1378(16) 0.0508(9) 0.0867(12) 0.0229(8) 0.0161(11) 0.0247(9)
N3 0.0665(8) 0.0480(7) 0.0497(7) 0.0138(6) 0.0153(6) 0.0149(6)
C1 0.0584(8) 0.0595(9) 0.0494(8) 0.0226(7) 0.0167(7) 0.0251(7)
C2 0.0792(11) 0.0630(10) 0.0602(10) 0.0286(8) 0.0150(8) 0.0232(8)
C3 0.0966(14) 0.0795(13) 0.0690(12) 0.0428(10) 0.0218(10) 0.0347(11)
C4 0.0873(13) 0.0961(15) 0.0563(10) 0.0363(10) 0.0157(9) 0.0407(11)
C5 0.0709(11) 0.0817(13) 0.0513(9) 0.0210(9) 0.0093(8) 0.0276(9)
C6 0.0650(9) 0.0647(10) 0.0527(9) 0.0209(8) 0.0146(7) 0.0231(8)
C7 0.0560(8) 0.0498(8) 0.0460(8) 0.0177(6) 0.0153(6) 0.0190(6)
C8 0.0633(9) 0.0441(8) 0.0498(8) 0.0167(6) 0.0149(7) 0.0184(7)
C9 0.0640(9) 0.0438(8) 0.0452(8) 0.0145(6) 0.0152(7) 0.0175(6)
C10 0.0571(8) 0.0441(8) 0.0429(7) 0.0133(6) 0.0152(6) 0.0160(6)
C11 0.0859(12) 0.0491(9) 0.0575(10) 0.0192(8) 0.0127(8) 0.0207(8)
C12 0.0875(12) 0.0440(8) 0.0440(8) 0.0156(7) 0.0129(8) 0.0170(8)
C13 0.0861(13) 0.0686(12) 0.0588(10) 0.0238(9) 0.0011(9) 0.0058(9)
C14 0.136(2) 0.0836(16) 0.0725(15) 0.0354(13) -0.0258(14) -0.0160(14)
C15 0.239(4) 0.0603(14) 0.0526(14) 0.0141(11) -0.012(2) 0.003(2)
C16 0.263(4) 0.0808(17) 0.0564(15) 0.0191(13) 0.053(2) 0.066(2)
C17 0.153(2) 0.0752(13) 0.0595(11) 0.0196(10) 0.0433(12) 0.0519(13)
C18 0.0638(9) 0.0509(8) 0.0519(8) 0.0241(7) 0.0219(7) 0.0236(7)
C19 0.0687(10) 0.0474(8) 0.0608(9) 0.0233(7) 0.0232(8) 0.0197(7)
C20 0.0708(10) 0.0467(8) 0.0572(9) 0.0166(7) 0.0197(8) 0.0160(7)
C21 0.0810(11) 0.0598(10) 0.0552(9) 0.0261(8) 0.0139(8) 0.0240(8)
C22 0.1007(14) 0.0594(11) 0.0877(14) 0.0389(10) 0.0234(11) 0.0232(10)
C23 0.1064(15) 0.0501(10) 0.0792(13) 0.0144(9) 0.0119(11) 0.0091(10)

loop_
_atom_type_symbol
_atom_type_description
_atom_type_scat_dispersion_real
_atom_type_scat_dispersion_imag
_atom_type_scat_source
C C 0.0137 0.0067 'International Tables Vol C Tables 4.2.6.8 and 6.1.1.4'
H H 0.0000 0.0000 'International Tables Vol C Tables 4.2.6.8 and 6.1.1.4'
N N 0.0241 0.0134 'International Tables Vol C Tables 4.2.6.8 and 6.1.1.4'

loop_
_geom_angle_atom_site_label_1
_geom_angle_atom_site_label_2
_geom_angle_atom_site_label_3
_geom_angle
_geom_angle_site_symmetry_1
_geom_angle_site_symmetry_3
_geom_angle_publ_flag
C9 N1 C18 131.92(13) . . ?
C9 N1 C10 108.31(12) . . ?
C18 N1 C10 119.70(12) . . ?
C20 N3 C10 118.55(14) . . ?
C2 C1 C6 117.06(15) . . ?
C2 C1 C7 121.36(15) . . ?
C6 C1 C7 121.58(15) . . ?
C3 C2 C1 121.47(18) . . ?
C4 C3 C2 120.37(18) . . ?
C5 C4 C3 119.21(17) . . ?
C4 C5 C6 120.78(17) . . ?
C5 C6 C1 121.10(17) . . ?
C10 C7 C8 104.69(13) . . ?
C10 C7 C1 126.83(14) . . ?
C8 C7 C1 128.48(14) . . ?
C9 C8 C7 110.86(13) . . ?
C9 C8 C11 119.81(14) . . ?
C7 C8 C11 129.33(14) . . ?
N1 C9 C8 106.78(13) . . ?
N1 C9 C12 128.27(13) . . ?
C8 C9 C12 124.94(14) . . ?
N3 C10 C7 129.08(14) . . ?
N3 C10 N1 121.56(13) . . ?
C7 C10 N1 109.35(13) . . ?
N2 C11 C8 177.9(2) . . ?
C17 C12 C13 119.63(18) . . ?
C17 C12 C9 119.81(18) . . ?
C13 C12 C9 120.36(15) . . ?
C14 C13 C12 120.4(2) . . ?
C15 C14 C13 120.0(3) . . ?
C14 C15 C16 120.8(2) . . ?
C15 C16 C17 119.6(3) . . ?
C12 C17 C16 119.6(3) . . ?
C19 C18 N1 117.76(14) . . ?
C19 C18 C21 123.86(14) . . ?
N1 C18 C21 118.38(13) . . ?
C18 C19 C20 119.56(14) . . ?
C18 C19 C22 121.91(15) . . ?
C20 C19 C22 118.52(15) . . ?
N3 C20 C19 122.82(15) . . ?
N3 C20 C23 115.94(16) . . ?
C19 C20 C23 121.23(15) . . ?

loop_
_geom_bond_atom_site_label_1
_geom_bond_atom_site_label_2
_geom_bond_distance
_geom_bond_site_symmetry_2
_geom_bond_publ_flag
N1 C9 1.3780(18) . ?
N1 C18 1.3964(18) . ?
N1 C10 1.4167(18) . ?
N2 C11 1.146(2) . ?
N3 C20 1.309(2) . ?
N3 C10 1.3509(19) . ?
C1 C2 1.392(2) . ?
C1 C6 1.395(2) . ?
C1 C7 1.473(2) . ?
C2 C3 1.384(2) . ?
C3 C4 1.375(3) . ?
C4 C5 1.371(3) . ?
C5 C6 1.384(2) . ?
C7 C10 1.387(2) . ?
C7 C8 1.420(2) . ?
C8 C9 1.384(2) . ?
C8 C11 1.421(2) . ?
C9 C12 1.479(2) . ?
C12 C17 1.378(3) . ?
C12 C13 1.388(3) . ?
C13 C14 1.376(3) . ?
C14 C15 1.355(5) . ?
C15 C16 1.383(5) . ?
C16 C17 1.394(4) . ?
C18 C19 1.362(2) . ?
C18 C21 1.495(2) . ?
C19 C20 1.434(2) . ?
C19 C22 1.506(2) . ?
C20 C23 1.499(2) . ?
